data_9004687
loop_
_publ_author_name
'Topa, D.'
'Makovicky, E.'
'Balic-Zunic T'

_publ_section_title
;
 The structural role of excess Cu and Pb in gladite and krupkaite
 based on new refinements of their structure
 Sample: bd33
;
_journal_name_full 'The Canadian Mineralogist'
_journal_page_first 1147
_journal_page_last 1159
_journal_paper_doi 10.2113/gscanmin.40.4.1147
_journal_volume 40
_journal_year 2002
_chemical_formula_sum 'Bi5 Cu Pb S9'
_chemical_name_mineral Gladite
_space_group_IT_number 62
_symmetry_space_group_name_Hall '-P 2n 2a'
_symmetry_space_group_name_H-M 'P m c n'
_cell_angle_alpha 90
_cell_angle_beta 90
_cell_angle_gamma 90
_cell_length_a 4.0044
_cell_length_b 33.575
_cell_length_c 11.480
_cell_formula_units_Z 4
_cell_volume 1543.460
_database_code_amcsd 0005780
_exptl_crystal_density_diffrn 6.904
_cod_original_formula_sum 'Bi5 Pb Cu S9'
_cod_database_code 9004687

loop_
_space_group_symop_operation_xyz
x,y,z
1/2-x,y,z
1/2+x,-y,-z
1/2+x,1/2+y,1/2-z
1/2-x,1/2-y,1/2+z
x,1/2-y,1/2+z
-x,1/2+y,1/2-z
-x,-y,-z

loop_
_atom_site_aniso_label
_atom_site_aniso_U_11
_atom_site_aniso_U_22
_atom_site_aniso_U_33
_atom_site_aniso_U_12
_atom_site_aniso_U_13
_atom_site_aniso_U_23
Bi1 0.03880 0.04420 0.04320 0.00000 0.00000 0.00400
Bi2 0.04340 0.04560 0.04120 0.00000 0.00000 -0.00070
Bi3 0.03880 0.04120 0.04440 0.00000 0.00000 0.00300
Bi4 0.03990 0.04700 0.04040 0.00000 0.00000 0.00210
Bi5 0.04380 0.04470 0.04320 0.00000 0.00000 -0.00310
Pb 0.04770 0.05120 0.04680 0.00000 0.00000 0.00490
Cu 0.04800 0.05500 0.04300 0.00000 0.00000 -0.00200
S1 0.04300 0.03800 0.03900 0.00000 0.00000 0.00400
S2 0.03900 0.03900 0.03900 0.00000 0.00000 0.00000
S3 0.03700 0.03500 0.03900 0.00000 0.00000 -0.00100
S4 0.04000 0.04000 0.04200 0.00000 0.00000 0.00200
S5 0.03800 0.03800 0.04000 0.00000 0.00000 0.00200
S6 0.03900 0.03800 0.03800 0.00000 0.00000 0.00000
S7 0.04300 0.03700 0.04100 0.00000 0.00000 -0.00100
S8 0.04100 0.04400 0.03700 0.00000 0.00000 0.00000
S9 0.03700 0.03700 0.03900 0.00000 0.00000 -0.00100

loop_
_atom_site_label
_atom_site_fract_x
_atom_site_fract_y
_atom_site_fract_z
_atom_site_U_iso_or_equiv
Bi1 0.25000 0.39201 0.50696 0.04210
Bi2 0.75000 0.48687 0.65683 0.04340
Bi3 0.25000 0.05623 0.52112 0.04150
Bi4 0.75000 0.27078 0.47365 0.04240
Bi5 0.75000 0.15429 0.64885 0.04390
Pb 0.25000 0.16511 0.31833 0.04850
Cu 0.25000 0.23783 0.72050 0.04900
S1 0.75000 0.35160 0.60860 0.04000
S2 0.75000 0.45810 0.44820 0.03900
S3 0.25000 0.43330 0.70880 0.03700
S4 0.75000 0.01780 0.62790 0.04100
S5 0.75000 0.11900 0.44840 0.03900
S6 0.75000 0.23060 0.27430 0.03900
S7 0.25000 0.31320 0.37140 0.04000
S8 0.25000 0.20810 0.53790 0.04000
S9 0.25000 0.10230 0.71300 0.03700

loop_
_cod_related_entry_id
_cod_related_entry_database
_cod_related_entry_code
1 AMCSD 0005780
